data_7225345
loop_
_publ_author_name
'Souza, Lanarck C.'
'Santos, Thiago A.'
'do Prado, C\'assio R.A.'
'Lima, Benedito A. V.'
'Correa, Rodrigo S.'
'Batista, Alzir A.'
'Otubo, Larissa'
'Ellena, Javier A.'
'Ueno, Leonardo Tsuyoshi'
'Dinelli, Lu\'is Rog\'erio'
'Bogado, Andr\'e Luiz'

_publ_section_title
;
 Influence of gold nanoparticles applied to catalytic hydrogenation of
 acetophenone with cationic complexes containing ruthenium
;
_journal_name_full 'RSC Adv.'
_journal_paper_doi 10.1039/C6RA05616D
_journal_year 2016
_chemical_formula_sum 'C36 H32 Cl2 N2 P2 Ru'
_chemical_formula_weight 726.54
_chemical_name_systematic cis-[RuCl2(dppe)(bipy)]
_space_group_crystal_system monoclinic
_space_group_IT_number 14
_space_group_name_Hall '-P 2ybc'
_space_group_name_H-M_alt 'P 1 21/c 1'
_symmetry_space_group_name_Hall '-P 2ybc'
_symmetry_space_group_name_H-M 'P 1 21/c 1'
_atom_sites_solution_hydrogens geom
_audit_creation_method SHELXL-2014/7
_audit_update_record
;
2016-03-01 deposited with the CCDC.
2016-05-25 downloaded from the CCDC.
;
_cell_angle_alpha 90
_cell_angle_beta 110.620(2)
_cell_angle_gamma 90
_cell_formula_units_Z 4
_cell_length_a 10.1088(3)
_cell_length_b 28.6127(9)
_cell_length_c 11.8642(2)
_cell_measurement_reflns_used 21437
_cell_measurement_temperature 293(2)
_cell_measurement_theta_max 26.022
_cell_measurement_theta_min 2.910
_cell_volume 3211.76(15)
_computing_cell_refinement 'HKL Scalepack (Otwinowski & Minor 1997)'
_computing_data_collection 'Collect (Nonius BV, 1997-2000)'
_computing_data_reduction 'HKL Denzo and Scalepack (Otwinowski & Minor 1997)'
_computing_molecular_graphics 'Ortep-3 for Windows (Farrugia, 1997)'
_computing_publication_material 'WinGX publication routines (Farrugia, 1999)'
_computing_structure_refinement 'SHELXL-2014/7 (Sheldrick, 2014)'
_computing_structure_solution 'SHELXS-97 (Sheldrick, 1997)'
_diffrn_ambient_temperature 293(2)
_diffrn_detector_area_resol_mean 9
_diffrn_measured_fraction_theta_full 0.997
_diffrn_measured_fraction_theta_max 0.993
_diffrn_measurement_device '95mm CCD camera on \k-goniostat'
_diffrn_measurement_device_type KappaCCD
_diffrn_measurement_method '\f scans and \w scans winth \k offsets'
_diffrn_radiation_monochromator 'horizonally mounted graphite crystal'
_diffrn_radiation_probe x-ray
_diffrn_radiation_source 'fine-focus sealed tube'
_diffrn_radiation_type MoK\a
_diffrn_radiation_wavelength 0.71073
_diffrn_reflns_av_R_equivalents 0.0675
_diffrn_reflns_av_unetI/netI 0.0562
_diffrn_reflns_Laue_measured_fraction_full 0.997
_diffrn_reflns_Laue_measured_fraction_max 0.993
_diffrn_reflns_limit_h_max 12
_diffrn_reflns_limit_h_min -12
_diffrn_reflns_limit_k_max 35
_diffrn_reflns_limit_k_min -35
_diffrn_reflns_limit_l_max 14
_diffrn_reflns_limit_l_min -14
_diffrn_reflns_number 29448
_diffrn_reflns_point_group_measured_fraction_full 0.997
_diffrn_reflns_point_group_measured_fraction_max 0.993
_diffrn_reflns_theta_full 25.242
_diffrn_reflns_theta_max 26.030
_diffrn_reflns_theta_min 3.128
_diffrn_standards_decay_% 0
_exptl_absorpt_coefficient_mu 0.783
_exptl_absorpt_correction_T_max 0.966
_exptl_absorpt_correction_T_min 0.771
_exptl_absorpt_correction_type gaussian
_exptl_absorpt_process_details
;
   P. Coppens, L. Leiserowitz, D Rabinovich, Acta Cryst.
   (1965), 18, 1035-1038
;
_exptl_crystal_colour Orange
_exptl_crystal_density_diffrn 1.503
_exptl_crystal_description Prism
_exptl_crystal_F_000 1480
_exptl_crystal_size_max 0.47
_exptl_crystal_size_mid 0.31
_exptl_crystal_size_min 0.05
_refine_diff_density_max 0.444
_refine_diff_density_min -0.336
_refine_diff_density_rms 0.072
_refine_ls_extinction_method none
_refine_ls_goodness_of_fit_ref 1.026
_refine_ls_hydrogen_treatment constr
_refine_ls_matrix_type full
_refine_ls_number_parameters 388
_refine_ls_number_reflns 6307
_refine_ls_number_restraints 0
_refine_ls_restrained_S_all 1.026
_refine_ls_R_factor_all 0.0711
_refine_ls_R_factor_gt 0.0410
_refine_ls_shift/su_max 0.001
_refine_ls_shift/su_mean 0.000
_refine_ls_structure_factor_coef Fsqd
_refine_ls_weighting_details 'w=1/[\s^2^(Fo^2^)+(0.0534P)^2^] where P=(Fo^2^+2Fc^2^)/3'
_refine_ls_weighting_scheme calc
_refine_ls_wR_factor_gt 0.0905
_refine_ls_wR_factor_ref 0.1011
_reflns_Friedel_coverage 0.000
_reflns_number_gt 4508
_reflns_number_total 6307
_reflns_threshold_expression 'I > 2\s(I)'
_cod_data_source_file c6ra05616d2.cif
_cod_data_source_block shelx
_cod_database_code 7225345
_shelx_shelxl_version_number 2014/7
_shelx_space_group_comment
;
The symmetry employed for this shelxl refinement is uniquely defined
by the following loop, which should always be used as a source of
symmetry information in preference to the above space-group names.
They are only intended as comments.
;

loop_
_space_group_symop_operation_xyz
'x, y, z'
'-x, y+1/2, -z+1/2'
'-x, -y, -z'
'x, -y-1/2, z-1/2'

loop_
_atom_site_label
_atom_site_type_symbol
_atom_site_fract_x
_atom_site_fract_y
_atom_site_fract_z
_atom_site_U_iso_or_equiv
_atom_site_adp_type
_atom_site_occupancy
_atom_site_site_symmetry_order
_atom_site_calc_flag
_atom_site_refinement_flags_posn
_atom_site_refinement_flags_adp
Ru Ru 0.20119(3) 0.10715(2) 0.36538(2) 0.03465(10) Uani 1 1 d . .
Cl1 Cl 0.44343(9) 0.12873(3) 0.39550(7) 0.0496(2) Uani 1 1 d . .
Cl2 Cl 0.27582(9) 0.08835(3) 0.58309(7) 0.0463(2) Uani 1 1 d . .
P1 P 0.15579(11) 0.18413(3) 0.39048(8) 0.0469(2) Uani 1 1 d . .
P2 P 0.13882(10) 0.12569(3) 0.16952(7) 0.0420(2) Uani 1 1 d . .
N1 N 0.0043(3) 0.07931(9) 0.3421(2) 0.0385(6) Uani 1 1 d . .
N2 N 0.2361(3) 0.03424(9) 0.3536(2) 0.0383(6) Uani 1 1 d . .
C1 C -0.1168(4) 0.10277(12) 0.3215(3) 0.0466(9) Uani 1 1 d . .
H1 H -0.1158 0.1351 0.3130 0.056 Uiso 1 1 calc R U
C2 C -0.2422(4) 0.08160(15) 0.3122(3) 0.0582(10) Uani 1 1 d . .
H2 H -0.3232 0.0994 0.2995 0.070 Uiso 1 1 calc R U
C3 C -0.2467(4) 0.03420(15) 0.3217(4) 0.0641(11) Uani 1 1 d . .
H3 H -0.3300 0.0193 0.3176 0.077 Uiso 1 1 calc R U
C4 C -0.1271(4) 0.00911(14) 0.3374(3) 0.0580(10) Uani 1 1 d . .
H4 H -0.1291 -0.0233 0.3419 0.070 Uiso 1 1 calc R U
C5 C -0.0013(4) 0.03176(12) 0.3468(3) 0.0436(8) Uani 1 1 d . .
C6 C 0.1280(4) 0.00711(12) 0.3576(3) 0.0425(8) Uani 1 1 d . .
C7 C 0.1445(4) -0.04086(13) 0.3704(3) 0.0600(10) Uani 1 1 d . .
H7 H 0.0698 -0.0594 0.3725 0.072 Uiso 1 1 calc R U
C8 C 0.2712(5) -0.06108(14) 0.3800(3) 0.0658(11) Uani 1 1 d . .
H8 H 0.2829 -0.0933 0.3889 0.079 Uiso 1 1 calc R U
C9 C 0.3789(5) -0.03369(14) 0.3764(3) 0.0592(10) Uani 1 1 d . .
H9 H 0.4652 -0.0468 0.3823 0.071 Uiso 1 1 calc R U
C10 C 0.3586(4) 0.01412(13) 0.3638(3) 0.0478(9) Uani 1 1 d . .
H10 H 0.4332 0.0329 0.3624 0.057 Uiso 1 1 calc R U
C111 C 0.0219(4) 0.19718(13) 0.4595(3) 0.0553(10) Uani 1 1 d . .
C112 C 0.0251(4) 0.17233(15) 0.5598(4) 0.0667(11) Uani 1 1 d . .
H112 H 0.1003 0.1521 0.5959 0.080 Uiso 1 1 calc R U
C113 C -0.0811(5) 0.17655(18) 0.6090(4) 0.0837(14) Uani 1 1 d . .
H113 H -0.0760 0.1594 0.6770 0.100 Uiso 1 1 calc R U
C114 C -0.1907(6) 0.2054(2) 0.5580(6) 0.1053(19) Uani 1 1 d . .
H114 H -0.2630 0.2076 0.5891 0.126 Uiso 1 1 calc R U
C115 C -0.1956(5) 0.2315(2) 0.4604(5) 0.0889(16) Uani 1 1 d . .
H115 H -0.2708 0.2519 0.4267 0.107 Uiso 1 1 calc R U
C116 C -0.0910(5) 0.22825(16) 0.4103(4) 0.0821(14) Uani 1 1 d . .
H116 H -0.0957 0.2466 0.3444 0.099 Uiso 1 1 calc R U
C121 C 0.3011(4) 0.22209(12) 0.4797(3) 0.0533(9) Uani 1 1 d . .
C122 C 0.3783(5) 0.20909(16) 0.5952(4) 0.0803(14) Uani 1 1 d . .
H122 H 0.3601 0.1804 0.6237 0.096 Uiso 1 1 calc R U
C123 C 0.4823(5) 0.23748(19) 0.6704(4) 0.0921(16) Uani 1 1 d . .
H123 H 0.5321 0.2281 0.7491 0.111 Uiso 1 1 calc R U
C124 C 0.5120(5) 0.2791(2) 0.6297(6) 0.0970(17) Uani 1 1 d . .
H124 H 0.5809 0.2986 0.6806 0.116 Uiso 1 1 calc R U
C125 C 0.4406(6) 0.29210(18) 0.5140(6) 0.1007(17) Uani 1 1 d . .
H125 H 0.4634 0.3200 0.4849 0.121 Uiso 1 1 calc R U
C126 C 0.3337(5) 0.26402(16) 0.4387(4) 0.0823(13) Uani 1 1 d . .
H126 H 0.2840 0.2736 0.3602 0.099 Uiso 1 1 calc R U
C131 C 0.0812(5) 0.21120(13) 0.2408(3) 0.0667(12) Uani 1 1 d . .
H13A H -0.0206 0.2070 0.2094 0.080 Uiso 1 1 calc R U
H13B H 0.1008 0.2445 0.2470 0.080 Uiso 1 1 calc R U
C211 C -0.0398(4) 0.10784(15) 0.0739(3) 0.0551(10) Uani 1 1 d . .
C212 C -0.1463(5) 0.1374(2) 0.0109(4) 0.0869(15) Uani 1 1 d . .
H212 H -0.1341 0.1696 0.0185 0.104 Uiso 1 1 calc R U
C213 C -0.2747(6) 0.1183(3) -0.0657(5) 0.124(3) Uani 1 1 d . .
H213 H -0.3487 0.1380 -0.1078 0.148 Uiso 1 1 calc R U
C214 C -0.2917(7) 0.0717(4) -0.0789(6) 0.142(4) Uani 1 1 d . .
H214 H -0.3762 0.0596 -0.1316 0.170 Uiso 1 1 calc R U
C215 C -0.1881(7) 0.0425(3) -0.0168(5) 0.110(2) Uani 1 1 d . .
H215 H -0.2014 0.0103 -0.0258 0.132 Uiso 1 1 calc R U
C216 C -0.0632(5) 0.05995(18) 0.0596(3) 0.0732(13) Uani 1 1 d . .
H216 H 0.0078 0.0394 0.1030 0.088 Uiso 1 1 calc R U
C221 C 0.2316(4) 0.10569(13) 0.0699(3) 0.0485(9) Uani 1 1 d . .
C222 C 0.1673(5) 0.11327(17) -0.0535(3) 0.0770(14) Uani 1 1 d . .
H222 H 0.0808 0.1286 -0.0831 0.092 Uiso 1 1 calc R U
C223 C 0.2310(5) 0.0983(2) -0.1317(4) 0.0912(18) Uani 1 1 d . .
H223 H 0.1889 0.1042 -0.2137 0.109 Uiso 1 1 calc R U
C224 C 0.3553(5) 0.0749(2) -0.0895(4) 0.0840(15) Uani 1 1 d . .
H224 H 0.3970 0.0640 -0.1429 0.101 Uiso 1 1 calc R U
C225 C 0.4203(4) 0.06714(17) 0.0320(4) 0.0723(12) Uani 1 1 d . .
H225 H 0.5058 0.0512 0.0608 0.087 Uiso 1 1 calc R U
C226 C 0.3577(4) 0.08324(14) 0.1110(3) 0.0578(10) Uani 1 1 d . .
H226 H 0.4026 0.0786 0.1933 0.069 Uiso 1 1 calc R U
C231 C 0.1440(5) 0.18942(13) 0.1579(3) 0.0631(11) Uani 1 1 d . .
H23A H 0.2411 0.1997 0.1784 0.076 Uiso 1 1 calc R U
H23B H 0.0917 0.1990 0.0758 0.076 Uiso 1 1 calc R U

loop_
_atom_site_aniso_label
_atom_site_aniso_U_11
_atom_site_aniso_U_22
_atom_site_aniso_U_33
_atom_site_aniso_U_23
_atom_site_aniso_U_13
_atom_site_aniso_U_12
Ru 0.03882(17) 0.03410(16) 0.03212(17) 0.00087(11) 0.01384(12) 0.00138(12)
Cl1 0.0422(5) 0.0570(5) 0.0508(5) -0.0044(4) 0.0178(4) -0.0050(4)
Cl2 0.0576(6) 0.0486(5) 0.0355(4) 0.0034(4) 0.0196(4) 0.0053(4)
P1 0.0580(6) 0.0357(5) 0.0426(5) -0.0014(4) 0.0122(5) 0.0047(4)
P2 0.0461(6) 0.0457(5) 0.0337(5) 0.0020(4) 0.0134(4) -0.0024(4)
N1 0.0427(17) 0.0390(16) 0.0356(15) -0.0017(12) 0.0161(12) -0.0012(13)
N2 0.0428(17) 0.0380(15) 0.0335(15) -0.0020(11) 0.0127(13) 0.0029(13)
C1 0.041(2) 0.049(2) 0.050(2) -0.0055(16) 0.0153(17) 0.0021(18)
C2 0.043(2) 0.075(3) 0.057(2) -0.004(2) 0.0193(18) 0.005(2)
C3 0.046(2) 0.074(3) 0.076(3) 0.003(2) 0.027(2) -0.015(2)
C4 0.063(3) 0.051(2) 0.064(2) 0.0047(19) 0.027(2) -0.013(2)
C5 0.050(2) 0.046(2) 0.0362(19) 0.0024(15) 0.0178(16) -0.0056(17)
C6 0.048(2) 0.042(2) 0.0364(19) 0.0004(15) 0.0132(16) 0.0009(17)
C7 0.067(3) 0.041(2) 0.068(3) 0.0020(18) 0.018(2) -0.004(2)
C8 0.080(3) 0.038(2) 0.070(3) -0.0016(19) 0.015(2) 0.010(2)
C9 0.064(3) 0.053(2) 0.056(2) -0.0080(18) 0.015(2) 0.019(2)
C10 0.051(2) 0.050(2) 0.042(2) -0.0033(16) 0.0156(17) 0.0102(18)
C111 0.044(2) 0.045(2) 0.067(3) -0.0195(19) 0.0063(19) 0.0048(18)
C112 0.065(3) 0.063(3) 0.079(3) -0.019(2) 0.035(2) 0.006(2)
C113 0.080(3) 0.081(3) 0.104(4) -0.028(3) 0.049(3) -0.002(3)
C114 0.069(4) 0.117(5) 0.133(5) -0.061(4) 0.040(4) -0.007(3)
C115 0.050(3) 0.101(4) 0.102(4) -0.029(3) 0.009(3) 0.024(3)
C116 0.073(3) 0.077(3) 0.078(3) -0.022(2) 0.003(3) 0.019(3)
C121 0.058(3) 0.039(2) 0.070(3) -0.0081(18) 0.032(2) -0.0002(18)
C122 0.079(3) 0.070(3) 0.072(3) -0.004(2) 0.002(3) -0.018(3)
C123 0.078(4) 0.080(4) 0.093(3) -0.020(3) -0.001(3) -0.021(3)
C124 0.066(3) 0.077(4) 0.138(5) -0.047(4) 0.024(3) -0.015(3)
C125 0.091(4) 0.057(3) 0.162(5) -0.017(3) 0.054(4) -0.026(3)
C126 0.093(4) 0.065(3) 0.093(3) 0.002(3) 0.038(3) -0.015(3)
C131 0.094(3) 0.039(2) 0.056(2) 0.0066(18) 0.012(2) 0.010(2)
C211 0.049(2) 0.081(3) 0.034(2) -0.0017(19) 0.0127(17) -0.004(2)
C212 0.068(3) 0.125(5) 0.058(3) -0.007(3) 0.011(2) 0.018(3)
C213 0.059(4) 0.221(8) 0.070(4) -0.032(5) -0.002(3) 0.032(5)
C214 0.066(4) 0.271(11) 0.095(5) -0.102(6) 0.037(4) -0.046(6)
C215 0.085(4) 0.164(6) 0.093(4) -0.067(4) 0.048(3) -0.061(4)
C216 0.073(3) 0.098(4) 0.054(3) -0.021(2) 0.028(2) -0.034(3)
C221 0.056(2) 0.061(2) 0.032(2) -0.0020(16) 0.0211(17) -0.009(2)
C222 0.059(3) 0.125(4) 0.047(3) 0.004(2) 0.020(2) 0.005(3)
C223 0.076(4) 0.163(6) 0.039(2) -0.009(3) 0.026(2) -0.008(3)
C224 0.072(3) 0.141(5) 0.049(3) -0.027(3) 0.034(2) -0.008(3)
C225 0.059(3) 0.105(4) 0.059(3) -0.005(2) 0.028(2) 0.003(2)
C226 0.064(3) 0.071(3) 0.042(2) -0.0081(19) 0.022(2) -0.005(2)
C231 0.085(3) 0.051(2) 0.046(2) 0.0139(18) 0.014(2) -0.003(2)

loop_
_atom_type_symbol
_atom_type_description
_atom_type_scat_dispersion_real
_atom_type_scat_dispersion_imag
_atom_type_scat_source
C C 0.0033 0.0016 'International Tables Vol C Tables 4.2.6.8 and 6.1.1.4'
H H 0.0000 0.0000 'International Tables Vol C Tables 4.2.6.8 and 6.1.1.4'
N N 0.0061 0.0033 'International Tables Vol C Tables 4.2.6.8 and 6.1.1.4'
P P 0.1023 0.0942 'International Tables Vol C Tables 4.2.6.8 and 6.1.1.4'
Cl Cl 0.1484 0.1585 'International Tables Vol C Tables 4.2.6.8 and 6.1.1.4'
Ru Ru -1.2594 0.8363 'International Tables Vol C Tables 4.2.6.8 and 6.1.1.4'

loop_
_geom_angle_atom_site_label_1
_geom_angle_atom_site_label_2
_geom_angle_atom_site_label_3
_geom_angle
N1 Ru N2 77.75(10)
N1 Ru P2 92.67(7)
N2 Ru P2 98.99(7)
N1 Ru P1 99.21(8)
N2 Ru P1 175.11(7)
P2 Ru P1 84.91(3)
N1 Ru Cl1 172.10(8)
N2 Ru Cl1 94.42(8)
P2 Ru Cl1 89.62(3)
P1 Ru Cl1 88.52(4)
N1 Ru Cl2 88.91(7)
N2 Ru Cl2 81.90(7)
P2 Ru Cl2 178.32(3)
P1 Ru Cl2 94.27(3)
Cl1 Ru Cl2 88.90(3)
C121 P1 C131 106.32(19)
C121 P1 C111 100.79(15)
C131 P1 C111 103.13(19)
C121 P1 Ru 119.22(12)
C131 P1 Ru 108.20(12)
C111 P1 Ru 117.58(13)
C231 P2 C211 106.19(19)
C231 P2 C221 103.09(18)
C211 P2 C221 97.42(16)
C231 P2 Ru 107.96(12)
C211 P2 Ru 115.51(12)
C221 P2 Ru 124.76(12)
C1 N1 C5 117.3(3)
C1 N1 Ru 127.2(2)
C5 N1 Ru 115.5(2)
C10 N2 C6 119.0(3)
C10 N2 Ru 126.0(2)
C6 N2 Ru 113.9(2)
N1 C1 C2 123.4(3)
N1 C1 H1 118.3
C2 C1 H1 118.3
C3 C2 C1 119.3(4)
C3 C2 H2 120.4
C1 C2 H2 120.4
C4 C3 C2 118.8(4)
C4 C3 H3 120.6
C2 C3 H3 120.6
C3 C4 C5 120.4(4)
C3 C4 H4 119.8
C5 C4 H4 119.8
N1 C5 C4 120.7(3)
N1 C5 C6 116.1(3)
C4 C5 C6 123.2(3)
N2 C6 C7 120.3(3)
N2 C6 C5 115.6(3)
C7 C6 C5 124.2(3)
C8 C7 C6 120.0(4)
C8 C7 H7 120.0
C6 C7 H7 120.0
C9 C8 C7 119.4(4)
C9 C8 H8 120.3
C7 C8 H8 120.3
C8 C9 C10 119.1(4)
C8 C9 H9 120.5
C10 C9 H9 120.5
N2 C10 C9 122.3(4)
N2 C10 H10 118.8
C9 C10 H10 118.8
C112 C111 C116 117.1(4)
C112 C111 P1 118.7(3)
C116 C111 P1 124.0(4)
C111 C112 C113 121.9(4)
C111 C112 H112 119.0
C113 C112 H112 119.0
C114 C113 C112 119.9(5)
C114 C113 H113 120.0
C112 C113 H113 120.0
C113 C114 C115 119.8(5)
C113 C114 H114 120.1
C115 C114 H114 120.1
C114 C115 C116 121.5(5)
C114 C115 H115 119.3
C116 C115 H115 119.3
C115 C116 C111 119.7(5)
C115 C116 H116 120.1
C111 C116 H116 120.1
C122 C121 C126 117.9(4)
C122 C121 P1 118.4(3)
C126 C121 P1 123.7(3)
C121 C122 C123 121.6(5)
C121 C122 H122 119.2
C123 C122 H122 119.2
C124 C123 C122 120.0(5)
C124 C123 H123 120.0
C122 C123 H123 120.0
C125 C124 C123 119.6(5)
C125 C124 H124 120.2
C123 C124 H124 120.2
C124 C125 C126 120.6(5)
C124 C125 H125 119.7
C126 C125 H125 119.7
C121 C126 C125 120.3(5)
C121 C126 H126 119.8
C125 C126 H126 119.8
C231 C131 P1 109.7(3)
C231 C131 H13A 109.7
P1 C131 H13A 109.7
C231 C131 H13B 109.7
P1 C131 H13B 109.7
H13A C131 H13B 108.2
C212 C211 C216 118.4(4)
C212 C211 P2 125.5(4)
C216 C211 P2 116.0(3)
C211 C212 C213 118.9(6)
C211 C212 H212 120.6
C213 C212 H212 120.6
C214 C213 C212 120.7(7)
C214 C213 H213 119.6
C212 C213 H213 119.6
C215 C214 C213 120.8(6)
C215 C214 H214 119.6
C213 C214 H214 119.6
C214 C215 C216 119.9(7)
C214 C215 H215 120.1
C216 C215 H215 120.1
C215 C216 C211 121.4(5)
C215 C216 H216 119.3
C211 C216 H216 119.3
C226 C221 C222 118.9(3)
C226 C221 P2 122.9(3)
C222 C221 P2 118.2(3)
C223 C222 C221 120.4(4)
C223 C222 H222 119.8
C221 C222 H222 119.8
C224 C223 C222 120.0(4)
C224 C223 H223 120.0
C222 C223 H223 120.0
C223 C224 C225 120.4(4)
C223 C224 H224 119.8
C225 C224 H224 119.8
C224 C225 C226 119.6(4)
C224 C225 H225 120.2
C226 C225 H225 120.2
C221 C226 C225 120.7(4)
C221 C226 H226 119.6
C225 C226 H226 119.6
C131 C231 P2 109.7(3)
C131 C231 H23A 109.7
P2 C231 H23A 109.7
C131 C231 H23B 109.7
P2 C231 H23B 109.7
H23A C231 H23B 108.2

loop_
_geom_bond_atom_site_label_1
_geom_bond_atom_site_label_2
_geom_bond_distance
Ru N1 2.070(3)
Ru N2 2.129(3)
Ru P2 2.2465(8)
Ru P1 2.2907(9)
Ru Cl1 2.4267(9)
Ru Cl2 2.4815(8)
P1 C121 1.834(4)
P1 C131 1.838(3)
P1 C111 1.850(4)
P2 C231 1.831(4)
P2 C211 1.834(4)
P2 C221 1.840(3)
N1 C1 1.341(4)
N1 C5 1.364(4)
N2 C10 1.332(4)
N2 C6 1.355(4)
C1 C2 1.374(5)
C1 H1 0.9300
C2 C3 1.363(5)
C2 H2 0.9300
C3 C4 1.362(5)
C3 H3 0.9300
C4 C5 1.396(5)
C4 H4 0.9300
C5 C6 1.451(5)
C6 C7 1.385(5)
C7 C8 1.372(6)
C7 H7 0.9300
C8 C9 1.354(6)
C8 H8 0.9300
C9 C10 1.383(5)
C9 H9 0.9300
C10 H10 0.9300
C111 C112 1.377(5)
C111 C116 1.402(5)
C112 C113 1.396(6)
C112 H112 0.9300
C113 C114 1.342(7)
C113 H113 0.9300
C114 C115 1.364(7)
C114 H114 0.9300
C115 C116 1.386(6)
C115 H115 0.9300
C116 H116 0.9300
C121 C122 1.368(5)
C121 C126 1.378(5)
C122 C123 1.379(5)
C122 H122 0.9300
C123 C124 1.360(7)
C123 H123 0.9300
C124 C125 1.358(7)
C124 H124 0.9300
C125 C126 1.390(6)
C125 H125 0.9300
C126 H126 0.9300
C131 C231 1.484(5)
C131 H13A 0.9700
C131 H13B 0.9700
C211 C212 1.366(6)
C211 C216 1.391(6)
C212 C213 1.407(7)
C212 H212 0.9300
C213 C214 1.346(10)
C213 H213 0.9300
C214 C215 1.339(9)
C214 H214 0.9300
C215 C216 1.364(6)
C215 H215 0.9300
C216 H216 0.9300
C221 C226 1.356(5)
C221 C222 1.394(5)
C222 C223 1.371(6)
C222 H222 0.9300
C223 C224 1.354(6)
C223 H223 0.9300
C224 C225 1.375(5)
C224 H224 0.9300
C225 C226 1.381(5)
C225 H225 0.9300
C226 H226 0.9300
C231 H23A 0.9700
C231 H23B 0.9700

loop_
_geom_torsion_atom_site_label_1
_geom_torsion_atom_site_label_2
_geom_torsion_atom_site_label_3
_geom_torsion_atom_site_label_4
_geom_torsion
C5 N1 C1 C2 3.9(5)
Ru N1 C1 C2 -177.1(2)
N1 C1 C2 C3 -1.4(5)
C1 C2 C3 C4 -1.5(6)
C2 C3 C4 C5 1.7(6)
C1 N1 C5 C4 -3.6(4)
Ru N1 C5 C4 177.3(2)
C1 N1 C5 C6 174.3(3)
Ru N1 C5 C6 -4.8(3)
C3 C4 C5 N1 0.9(5)
C3 C4 C5 C6 -176.8(3)
C10 N2 C6 C7 -0.9(4)
Ru N2 C6 C7 -169.6(2)
C10 N2 C6 C5 179.5(3)
Ru N2 C6 C5 10.8(3)
N1 C5 C6 N2 -4.2(4)
C4 C5 C6 N2 173.6(3)
N1 C5 C6 C7 176.2(3)
C4 C5 C6 C7 -5.9(5)
N2 C6 C7 C8 0.5(5)
C5 C6 C7 C8 -180.0(3)
C6 C7 C8 C9 -0.3(6)
C7 C8 C9 C10 0.4(6)
C6 N2 C10 C9 1.1(5)
Ru N2 C10 C9 168.3(2)
C8 C9 C10 N2 -0.9(5)
C121 P1 C111 C112 -86.4(3)
C131 P1 C111 C112 163.8(3)
Ru P1 C111 C112 44.9(3)
C121 P1 C111 C116 99.1(4)
C131 P1 C111 C116 -10.6(4)
Ru P1 C111 C116 -129.6(3)
C116 C111 C112 C113 1.9(6)
P1 C111 C112 C113 -172.9(3)
C111 C112 C113 C114 0.2(7)
C112 C113 C114 C115 -1.9(8)
C113 C114 C115 C116 1.4(8)
C114 C115 C116 C111 0.8(7)
C112 C111 C116 C115 -2.4(6)
P1 C111 C116 C115 172.1(3)
C131 P1 C121 C122 -178.1(3)
C111 P1 C121 C122 74.6(4)
Ru P1 C121 C122 -55.7(4)
C131 P1 C121 C126 4.5(4)
C111 P1 C121 C126 -102.7(4)
Ru P1 C121 C126 127.0(3)
C126 C121 C122 C123 2.2(7)
P1 C121 C122 C123 -175.3(4)
C121 C122 C123 C124 -1.2(8)
C122 C123 C124 C125 -1.3(8)
C123 C124 C125 C126 2.6(8)
C122 C121 C126 C125 -0.9(7)
P1 C121 C126 C125 176.5(4)
C124 C125 C126 C121 -1.5(8)
C121 P1 C131 C231 95.9(3)
C111 P1 C131 C231 -158.5(3)
Ru P1 C131 C231 -33.2(3)
C231 P2 C211 C212 -1.9(4)
C221 P2 C211 C212 -107.9(4)
Ru P2 C211 C212 117.7(3)
C231 P2 C211 C216 173.7(3)
C221 P2 C211 C216 67.7(3)
Ru P2 C211 C216 -66.7(3)
C216 C211 C212 C213 -0.1(6)
P2 C211 C212 C213 175.4(4)
C211 C212 C213 C214 -1.4(8)
C212 C213 C214 C215 1.9(10)
C213 C214 C215 C216 -0.8(10)
C214 C215 C216 C211 -0.7(7)
C212 C211 C216 C215 1.1(6)
P2 C211 C216 C215 -174.8(3)
C231 P2 C221 C226 113.6(3)
C211 P2 C221 C226 -137.8(3)
Ru P2 C221 C226 -9.5(4)
C231 P2 C221 C222 -67.7(3)
C211 P2 C221 C222 40.9(3)
Ru P2 C221 C222 169.2(3)
C226 C221 C222 C223 -0.1(7)
P2 C221 C222 C223 -178.8(4)
C221 C222 C223 C224 1.7(8)
C222 C223 C224 C225 -1.7(8)
C223 C224 C225 C226 0.2(7)
C222 C221 C226 C225 -1.5(6)
P2 C221 C226 C225 177.2(3)
C224 C225 C226 C221 1.4(7)
P1 C131 C231 P2 47.9(3)
C211 P2 C231 C131 82.0(3)
C221 P2 C231 C131 -176.1(3)
Ru P2 C231 C131 -42.4(3)
